data_7128799
loop_
_publ_author_name
'Li, Junbo'
'Wang, Xuepu'
'Pan, Yingtong'
'Sun, Yan'
'Wang, Guangming'
'Zhang, Kaka'

_publ_section_title
;
 Unexpected long room-temperature phosphorescence lifetimes of up to 1.0 s
 observed in iodinated molecular systems.
;
_journal_issue 70
_journal_name_full 'Chemical communications (Cambridge, England)'
_journal_page_first 8794
_journal_page_last 8797
_journal_paper_doi 10.1039/d1cc04094d
_journal_volume 57
_journal_year 2021
_chemical_formula_sum 'C10 H9 B F2 O2'
_chemical_formula_weight 209.98
_space_group_crystal_system orthorhombic
_space_group_IT_number 62
_space_group_name_Hall '-P 2ac 2n'
_space_group_name_H-M_alt 'P n m a'
_atom_sites_solution_hydrogens mixed
_audit_creation_method SHELXL-2013
_audit_update_record
;
2021-06-25 deposited with the CCDC.	2021-08-04 downloaded from the CCDC.
;
_cell_angle_alpha 90
_cell_angle_beta 90
_cell_angle_gamma 90
_cell_formula_units_Z 4
_cell_length_a 12.5443(6)
_cell_length_b 7.1138(4)
_cell_length_c 10.9392(7)
_cell_measurement_reflns_used 3565
_cell_measurement_temperature 293(2)
_cell_measurement_theta_max 54.502
_cell_measurement_theta_min 6.496
_cell_volume 976.19(10)
_computing_cell_refinement 'Bruker SAINT'
_computing_data_collection 'Bruker APEX2'
_computing_data_reduction 'Bruker SAINT'
_computing_molecular_graphics 'Bruker SHELXTL'
_computing_publication_material 'Bruker SHELXTL'
_computing_structure_refinement 'SHELXL-2013 (Sheldrick, 2013)'
_computing_structure_solution 'SHELXS-97 (Sheldrick 2008)'
_diffrn_ambient_temperature 293(2)
_diffrn_measured_fraction_theta_full 0.991
_diffrn_measured_fraction_theta_max 0.991
_diffrn_measurement_device_type 'Bruker APEX-II CCD'
_diffrn_measurement_method '\f and \w scans'
_diffrn_radiation_type MoK\a
_diffrn_radiation_wavelength 0.71073
_diffrn_reflns_av_R_equivalents 0.0292
_diffrn_reflns_av_unetI/netI 0.0166
_diffrn_reflns_Laue_measured_fraction_full 0.991
_diffrn_reflns_Laue_measured_fraction_max 0.991
_diffrn_reflns_limit_h_max 15
_diffrn_reflns_limit_h_min -15
_diffrn_reflns_limit_k_max 8
_diffrn_reflns_limit_k_min -8
_diffrn_reflns_limit_l_max 13
_diffrn_reflns_limit_l_min -13
_diffrn_reflns_number 8339
_diffrn_reflns_point_group_measured_fraction_full 0.991
_diffrn_reflns_point_group_measured_fraction_max 0.991
_diffrn_reflns_theta_full 25.242
_diffrn_reflns_theta_max 25.980
_diffrn_reflns_theta_min 3.248
_exptl_absorpt_coefficient_mu 0.121
_exptl_absorpt_correction_T_max 0.7456
_exptl_absorpt_correction_T_min 0.6726
_exptl_absorpt_correction_type multi-scan
_exptl_absorpt_process_details sadabs
_exptl_crystal_colour colorless
_exptl_crystal_density_diffrn 1.429
_exptl_crystal_description prismatic
_exptl_crystal_F_000 432
_exptl_crystal_size_max 0.160
_exptl_crystal_size_mid 0.140
_exptl_crystal_size_min 0.100
_refine_diff_density_max 0.211
_refine_diff_density_min -0.204
_refine_diff_density_rms 0.045
_refine_ls_extinction_coef 0.078(17)
_refine_ls_extinction_expression Fc^*^=kFc[1+0.001xFc^2^\l^3^/sin(2\q)]^-1/4^
_refine_ls_extinction_method SHELXL
_refine_ls_goodness_of_fit_ref 1.069
_refine_ls_hydrogen_treatment mixed
_refine_ls_matrix_type full
_refine_ls_number_parameters 96
_refine_ls_number_reflns 1030
_refine_ls_number_restraints 0
_refine_ls_restrained_S_all 1.069
_refine_ls_R_factor_all 0.0471
_refine_ls_R_factor_gt 0.0384
_refine_ls_shift/su_max 0.000
_refine_ls_shift/su_mean 0.000
_refine_ls_structure_factor_coef Fsqd
_refine_ls_weighting_details 'w=1/[\s^2^(Fo^2^)+(0.0657P)^2^+0.1362P] where P=(Fo^2^+2Fc^2^)/3'
_refine_ls_weighting_scheme calc
_refine_ls_wR_factor_gt 0.1064
_refine_ls_wR_factor_ref 0.1162
_reflns_Friedel_coverage 0.000
_reflns_number_gt 843
_reflns_number_total 1030
_reflns_threshold_expression 'I > 2\s(I)'
_cod_data_source_file d1cc04094d2.cif
_cod_data_source_block d8v21153
_cod_depositor_comments 'Adding full bibliography for 7128799--7128800.cif.'
_cod_database_code 7128799
_shelx_space_group_comment
; 
The symmetry employed for this shelxl refinement is uniquely defined 
by the following loop, which should always be used as a source of 
symmetry information in preference to the above space-group names. 
They are only intended as comments. 
;
_shelx_estimated_absorpt_t_min 0.981
_shelx_estimated_absorpt_t_max 0.988
_shelxl_version_number 2013-4

loop_
_space_group_symop_operation_xyz
'x, y, z'
'-x+1/2, -y, z+1/2'
'-x, y+1/2, -z'
'x+1/2, -y+1/2, -z+1/2'
'-x, -y, -z'
'x-1/2, y, -z-1/2'
'x, -y-1/2, z'
'-x-1/2, y-1/2, z-1/2'

loop_
_atom_site_label
_atom_site_type_symbol
_atom_site_fract_x
_atom_site_fract_y
_atom_site_fract_z
_atom_site_U_iso_or_equiv
_atom_site_adp_type
_atom_site_occupancy
_atom_site_site_symmetry_order
_atom_site_calc_flag
_atom_site_refinement_flags_posn
_atom_site_refinement_flags_adp
_atom_site_refinement_flags_occupancy
_atom_site_disorder_assembly
_atom_site_disorder_group
F1 F 0.15894(7) 0.59278(14) 0.40273(9) 0.0744(4) Uani 1 1 d . . . . .
O1 O 0.26234(11) 0.7500 0.26163(12) 0.0638(5) Uani 1 2 d S T P . .
O2 O 0.30556(10) 0.7500 0.47936(13) 0.0601(5) Uani 1 2 d S T P . .
C1 C 0.3922(2) 0.7500 0.1077(2) 0.0659(7) Uani 1 2 d S T P . .
C2 C 0.36304(15) 0.7500 0.23907(17) 0.0463(5) Uani 1 2 d S T P . .
C3 C 0.43737(14) 0.7500 0.33151(16) 0.0456(5) Uani 1 2 d S T P . .
H3 H 0.5096 0.7500 0.3124 0.055 Uiso 1 2 calc R U P . .
C4 C 0.40589(13) 0.7500 0.45142(16) 0.0390(5) Uani 1 2 d S T P . .
C5 C 0.47948(14) 0.7500 0.55620(15) 0.0403(5) Uani 1 2 d S T P . .
C6 C 0.43906(16) 0.7500 0.67389(18) 0.0633(7) Uani 1 2 d S T P . .
H6 H 0.3657 0.7500 0.6861 0.076 Uiso 1 2 calc R U P . .
C7 C 0.50714(19) 0.7500 0.7735(2) 0.0715(7) Uani 1 2 d S T P . .
H7 H 0.4794 0.7500 0.8524 0.086 Uiso 1 2 calc R U P . .
C8 C 0.61491(18) 0.7500 0.75638(19) 0.0571(6) Uani 1 2 d S T P . .
H8 H 0.6604 0.7500 0.8235 0.068 Uiso 1 2 calc R U P . .
C9 C 0.65630(15) 0.7500 0.64017(19) 0.0515(5) Uani 1 2 d S T P . .
H9 H 0.7298 0.7500 0.6288 0.062 Uiso 1 2 calc R U P . .
C10 C 0.58953(14) 0.7500 0.54056(17) 0.0461(5) Uani 1 2 d S T P . .
H10 H 0.6181 0.7500 0.4621 0.055 Uiso 1 2 calc R U P . .
B1 B 0.21903(17) 0.7500 0.3870(2) 0.0511(6) Uani 1 2 d S T P . .
H1A H 0.3585(17) 0.852(3) 0.0711(18) 0.109(8) Uiso 1 1 d . . . . .
H1B H 0.469(3) 0.7500 0.093(3) 0.118(11) Uiso 1 2 d S . P . .

loop_
_atom_site_aniso_label
_atom_site_aniso_U_11
_atom_site_aniso_U_22
_atom_site_aniso_U_33
_atom_site_aniso_U_23
_atom_site_aniso_U_13
_atom_site_aniso_U_12
F1 0.0626(6) 0.0793(7) 0.0813(7) 0.0093(5) -0.0066(4) -0.0168(5)
O1 0.0395(8) 0.1084(13) 0.0436(8) 0.000 -0.0068(6) 0.000
O2 0.0328(7) 0.1064(12) 0.0411(8) 0.000 0.0023(5) 0.000
C1 0.0581(14) 0.104(2) 0.0359(11) 0.000 -0.0052(10) 0.000
C2 0.0419(10) 0.0559(11) 0.0411(10) 0.000 -0.0019(7) 0.000
C3 0.0356(9) 0.0645(12) 0.0366(10) 0.000 -0.0004(7) 0.000
C4 0.0339(9) 0.0439(9) 0.0391(10) 0.000 0.0015(7) 0.000
C5 0.0385(9) 0.0460(9) 0.0364(10) 0.000 0.0005(7) 0.000
C6 0.0397(11) 0.1119(19) 0.0383(11) 0.000 0.0037(8) 0.000
C7 0.0591(13) 0.122(2) 0.0338(11) 0.000 0.0015(9) 0.000
C8 0.0549(12) 0.0728(13) 0.0436(11) 0.000 -0.0128(9) 0.000
C9 0.0388(10) 0.0650(12) 0.0506(12) 0.000 -0.0048(8) 0.000
C10 0.0394(10) 0.0596(11) 0.0393(10) 0.000 0.0015(7) 0.000
B1 0.0348(10) 0.0692(14) 0.0491(13) 0.000 -0.0015(9) 0.000

loop_
_atom_type_symbol
_atom_type_description
_atom_type_scat_dispersion_real
_atom_type_scat_dispersion_imag
_atom_type_scat_source
C C 0.0033 0.0016 'International Tables Vol C Tables 4.2.6.8 and 6.1.1.4'
H H 0.0000 0.0000 'International Tables Vol C Tables 4.2.6.8 and 6.1.1.4'
B B 0.0013 0.0007 'International Tables Vol C Tables 4.2.6.8 and 6.1.1.4'
F F 0.0171 0.0103 'International Tables Vol C Tables 4.2.6.8 and 6.1.1.4'
O O 0.0106 0.0060 'International Tables Vol C Tables 4.2.6.8 and 6.1.1.4'

loop_
_geom_angle_atom_site_label_1
_geom_angle_atom_site_label_2
_geom_angle_atom_site_label_3
_geom_angle
_geom_angle_site_symmetry_1
_geom_angle_site_symmetry_3
_geom_angle_publ_flag
C2 O1 B1 122.66(15) . . ?
C4 O2 B1 123.41(15) . . ?
C2 C1 H1A 107.7(13) . . ?
C2 C1 H1B 113.8(19) . . ?
H1A C1 H1B 112.2(16) . . ?
O1 C2 C3 121.62(17) . . ?
O1 C2 C1 115.36(18) . . ?
C3 C2 C1 123.01(18) . . ?
C4 C3 C2 120.56(17) . . ?
C4 C3 H3 119.7 . . ?
C2 C3 H3 119.7 . . ?
O2 C4 C3 120.41(15) . . ?
O2 C4 C5 115.19(15) . . ?
C3 C4 C5 124.40(16) . . ?
C6 C5 C10 118.56(17) . . ?
C6 C5 C4 119.66(16) . . ?
C10 C5 C4 121.78(16) . . ?
C5 C6 C7 120.43(19) . . ?
C5 C6 H6 119.8 . . ?
C7 C6 H6 119.8 . . ?
C8 C7 C6 120.2(2) . . ?
C8 C7 H7 119.9 . . ?
C6 C7 H7 119.9 . . ?
C7 C8 C9 120.11(19) . . ?
C7 C8 H8 119.9 . . ?
C9 C8 H8 119.9 . . ?
C8 C9 C10 120.24(18) . . ?
C8 C9 H9 119.9 . . ?
C10 C9 H9 119.9 . . ?
C9 C10 C5 120.48(17) . . ?
C9 C10 H10 119.8 . . ?
C5 C10 H10 119.8 . . ?
F1 B1 F1 110.69(17) 7_575 . ?
F1 B1 O1 108.76(12) 7_575 . ?
F1 B1 O1 108.76(12) . . ?
F1 B1 O2 108.66(12) 7_575 . ?
F1 B1 O2 108.66(12) . . ?
O1 B1 O2 111.34(15) . . ?

loop_
_geom_bond_atom_site_label_1
_geom_bond_atom_site_label_2
_geom_bond_distance
_geom_bond_site_symmetry_2
_geom_bond_publ_flag
F1 B1 1.3597(15) . ?
O1 C2 1.287(2) . ?
O1 B1 1.475(3) . ?
O2 C4 1.295(2) . ?
O2 B1 1.483(3) . ?
C1 C2 1.483(3) . ?
C1 H1A 0.93(2) . ?
C1 H1B 0.97(4) . ?
C2 C3 1.376(3) . ?
C3 C4 1.370(2) . ?
C3 H3 0.9300 . ?
C4 C5 1.472(2) . ?
C5 C6 1.384(3) . ?
C5 C10 1.391(2) . ?
C6 C7 1.385(3) . ?
C6 H6 0.9300 . ?
C7 C8 1.365(3) . ?
C7 H7 0.9300 . ?
C8 C9 1.373(3) . ?
C8 H8 0.9300 . ?
C9 C10 1.374(3) . ?
C9 H9 0.9300 . ?
C10 H10 0.9300 . ?
B1 F1 1.3596(15) 7_575 ?

loop_
_geom_hbond_atom_site_label_D
_geom_hbond_atom_site_label_H
_geom_hbond_atom_site_label_A
_geom_hbond_distance_DH
_geom_hbond_distance_HA
_geom_hbond_distance_DA
_geom_hbond_angle_DHA
_geom_hbond_site_symmetry_A
C1 H1B F1 0.97(4) 2.63(3) 3.529(3) 152.9(10) 4_565
C1 H1B F1 0.97(4) 2.63(3) 3.529(3) 152.9(10) 6_656
C1 H1A F1 0.93(2) 2.52(2) 3.3745(18) 151.9(17) 8_665

loop_
_geom_torsion_atom_site_label_1
_geom_torsion_atom_site_label_2
_geom_torsion_atom_site_label_3
_geom_torsion_atom_site_label_4
_geom_torsion
_geom_torsion_site_symmetry_1
_geom_torsion_site_symmetry_2
_geom_torsion_site_symmetry_3
_geom_torsion_site_symmetry_4
_geom_torsion_publ_flag
B1 O1 C2 C3 0.000(0) . . . . ?
B1 O1 C2 C1 180.000(0) . . . . ?
O1 C2 C3 C4 0.000(0) . . . . ?
C1 C2 C3 C4 180.000(0) . . . . ?
B1 O2 C4 C3 0.000(0) . . . . ?
B1 O2 C4 C5 180.000(0) . . . . ?
C2 C3 C4 O2 0.000(0) . . . . ?
C2 C3 C4 C5 180.000(0) . . . . ?
O2 C4 C5 C6 0.000(0) . . . . ?
C3 C4 C5 C6 180.000(0) . . . . ?
O2 C4 C5 C10 180.000(0) . . . . ?
C3 C4 C5 C10 0.000(0) . . . . ?
C10 C5 C6 C7 0.000(0) . . . . ?
C4 C5 C6 C7 180.000(0) . . . . ?
C5 C6 C7 C8 0.000(1) . . . . ?
C6 C7 C8 C9 0.000(1) . . . . ?
C7 C8 C9 C10 0.000(1) . . . . ?
C8 C9 C10 C5 0.000(0) . . . . ?
C6 C5 C10 C9 0.000(0) . . . . ?
C4 C5 C10 C9 180.000(0) . . . . ?
C2 O1 B1 F1 119.69(11) . . . 7_575 ?
C2 O1 B1 F1 -119.69(11) . . . . ?
C2 O1 B1 O2 0.000(0) . . . . ?
C4 O2 B1 F1 -119.75(12) . . . 7_575 ?
C4 O2 B1 F1 119.75(12) . . . . ?
C4 O2 B1 O1 0.000(0) . . . . ?
